data_7063772
loop_
_publ_author_name
'Ji, Yao'
'Meng, Xin'
'Han, Jia&#x2019;ao'
'Liu, Yanchen'
'Tang, Jian'
'He, Yuanchun'
'Zhang, Ensheng'
'Zhang, Xiaoxiang'
'Cao, Ziping'

_publ_section_title
;
 Dual space-conjugated pyrene-based ketone exhibits dual state-tuned
 emission wavelengths and enhanced circularly polarized luminescence
;
_journal_issue 20
_journal_name_full 'New Journal of Chemistry'
_journal_page_first 8428
_journal_page_last 8436
_journal_paper_doi 10.1039/D4NJ05310A
_journal_volume 49
_journal_year 2025
_chemical_formula_moiety 'C27 H16 O'
_chemical_formula_sum 'C27 H16 O'
_chemical_formula_weight 356.40
_space_group_crystal_system triclinic
_space_group_IT_number 2
_space_group_name_Hall '-P 1'
_space_group_name_H-M_alt 'P -1'
_atom_sites_solution_hydrogens geom
_atom_sites_solution_primary dual
_audit_creation_date 2025-03-10
_audit_creation_method
;
Olex2 1.5
(compiled 2023.03.06 svn.rbb2c1857 for OlexSys, GUI svn.r6748)
;
_audit_update_record
;
2025-03-10 deposited with the CCDC.	2025-04-20 downloaded from the CCDC.
;
_cell_angle_alpha 103.426(3)
_cell_angle_beta 94.535(3)
_cell_angle_gamma 100.782(3)
_cell_formula_units_Z 2
_cell_length_a 6.2290(7)
_cell_length_b 8.9609(11)
_cell_length_c 17.0384(19)
_cell_measurement_reflns_used 2908
_cell_measurement_temperature 273.15
_cell_measurement_theta_max 27.36
_cell_measurement_theta_min 2.39
_cell_volume 901.22(18)
_computing_cell_refinement 'SAINT V8.40A (Bruker, 2019)'
_computing_data_collection 'Bruker Apex3'
_computing_data_reduction 'SAINT V8.40A (Bruker, 2019)'
_computing_molecular_graphics 'Olex2 1.5 (Dolomanov et al., 2009)'
_computing_publication_material 'Olex2 1.5 (Dolomanov et al., 2009)'
_computing_structure_refinement 'SHELXL 2018/3 (Sheldrick, 2015)'
_computing_structure_solution 'SHELXT 2018/2 (Sheldrick, 2018)'
_diffrn_ambient_temperature 273.15
_diffrn_measured_fraction_theta_full 0.995
_diffrn_measured_fraction_theta_max 0.995
_diffrn_measurement_device_type 'Bruker APEX-II CCD'
_diffrn_measurement_method '\f and \w scans'
_diffrn_radiation_type MoK\a
_diffrn_radiation_wavelength 0.71073
_diffrn_reflns_av_R_equivalents 0.0326
_diffrn_reflns_av_unetI/netI 0.0417
_diffrn_reflns_Laue_measured_fraction_full 0.995
_diffrn_reflns_Laue_measured_fraction_max 0.995
_diffrn_reflns_limit_h_max 7
_diffrn_reflns_limit_h_min -7
_diffrn_reflns_limit_k_max 10
_diffrn_reflns_limit_k_min -10
_diffrn_reflns_limit_l_max 20
_diffrn_reflns_limit_l_min -20
_diffrn_reflns_number 9502
_diffrn_reflns_point_group_measured_fraction_full 0.995
_diffrn_reflns_point_group_measured_fraction_max 0.995
_diffrn_reflns_theta_full 25.000
_diffrn_reflns_theta_max 25.026
_diffrn_reflns_theta_min 2.391
_diffrn_source_current 30.0
_diffrn_source_power 1.5
_diffrn_source_voltage 50.0
_diffrn_standards_number 0
_exptl_absorpt_coefficient_mu 0.078
_exptl_absorpt_correction_T_max 0.7457
_exptl_absorpt_correction_T_min 0.6442
_exptl_absorpt_correction_type none
_exptl_absorpt_process_details
;
SADABS-2016/2 (Bruker,2016/2) was used for absorption correction.
wR2(int) was 0.0632 before and 0.0507 after correction.
The Ratio of minimum to maximum transmission is 0.8639.
The \l/2 correction factor is Not present.
;
_exptl_crystal_colour 'clear yellowish yellow'
_exptl_crystal_colour_lustre clear
_exptl_crystal_colour_modifier yellowish
_exptl_crystal_colour_primary yellow
_exptl_crystal_density_diffrn 1.313
_exptl_crystal_description plate
_exptl_crystal_F_000 372
_exptl_crystal_size_max 0.4
_exptl_crystal_size_mid 0.3
_exptl_crystal_size_min 0.1
_refine_diff_density_max 0.158
_refine_diff_density_min -0.124
_refine_diff_density_rms 0.032
_refine_ls_extinction_coef 0.012(3)
_refine_ls_extinction_expression Fc^*^=kFc[1+0.001xFc^2^\l^3^/sin(2\q)]^-1/4^
_refine_ls_extinction_method 'SHELXL-2018/3 (Sheldrick 2018)'
_refine_ls_goodness_of_fit_ref 1.019
_refine_ls_hydrogen_treatment constr
_refine_ls_matrix_type full
_refine_ls_number_parameters 254
_refine_ls_number_reflns 3171
_refine_ls_number_restraints 0
_refine_ls_restrained_S_all 1.019
_refine_ls_R_factor_all 0.0968
_refine_ls_R_factor_gt 0.0465
_refine_ls_shift/su_max 0.000
_refine_ls_shift/su_mean 0.000
_refine_ls_structure_factor_coef Fsqd
_refine_ls_weighting_details 'w=1/[\s^2^(Fo^2^)+(0.0605P)^2^+0.0849P] where P=(Fo^2^+2Fc^2^)/3'
_refine_ls_weighting_scheme calc
_refine_ls_wR_factor_gt 0.1107
_refine_ls_wR_factor_ref 0.1367
_reflns_Friedel_coverage 0.000
_reflns_number_gt 1835
_reflns_number_total 3171
_reflns_threshold_expression 'I > 2\s(I)'
_cod_data_source_file d4nj05310a2.cif
_cod_data_source_block 240416_c3_0m
_cod_depositor_comments 'Adding full bibliography for 7063772--7063773.cif.'
_cod_database_code 7063772
_shelx_shelxl_version_number 2018/3
_shelx_space_group_comment
;
The symmetry employed for this shelxl refinement is uniquely defined
by the following loop, which should always be used as a source of
symmetry information in preference to the above space-group names.
They are only intended as comments.
;
_shelx_estimated_absorpt_t_max 0.992
_shelx_estimated_absorpt_t_min 0.969
_olex2_refinement_description
;
1.a Aromatic/amide H refined with riding coordinates:
 C009(H009), C00B(H00B), C00C(H00C), C00F(H00F), C00G(H00G), C00H(H00H),
 C00I(H00I), C00J(H00J), C00L(H00L), C00M(H00M), C00N(H00N), C00O(H00O),
 C00P(H00P), C00Q(H00Q), C00R(H00R), C00S(H00S)
;
_olex2_submission_special_instructions 'No special instructions were received'

loop_
_space_group_symop_operation_xyz
'x, y, z'
'-x, -y, -z'

loop_
_atom_site_label
_atom_site_type_symbol
_atom_site_fract_x
_atom_site_fract_y
_atom_site_fract_z
_atom_site_U_iso_or_equiv
_atom_site_adp_type
_atom_site_occupancy
_atom_site_site_symmetry_order
_atom_site_calc_flag
_atom_site_refinement_flags_posn
_atom_site_refinement_flags_adp
_atom_site_refinement_flags_occupancy
_atom_site_disorder_assembly
_atom_site_disorder_group
O001 O 0.3777(2) 0.7198(2) 0.51509(9) 0.0807(6) Uani 1 1 d . . . . .
C002 C 0.6652(3) 0.6634(2) 0.29035(12) 0.0406(5) Uani 1 1 d . . . . .
C003 C 0.5800(3) 0.7182(2) 0.36396(11) 0.0409(5) Uani 1 1 d . . . . .
C004 C 0.7237(3) 0.7724(2) 0.59329(11) 0.0432(5) Uani 1 1 d . . . . .
C005 C 0.6679(3) 0.6866(2) 0.43586(11) 0.0429(5) Uani 1 1 d . . . . .
C006 C 0.7636(3) 0.7873(2) 0.73748(12) 0.0446(5) Uani 1 1 d . . . . .
C007 C 0.5822(3) 0.6939(2) 0.21654(12) 0.0459(5) Uani 1 1 d . . . . .
C008 C 0.8349(3) 0.5767(2) 0.28943(12) 0.0449(5) Uani 1 1 d . . . . .
C009 C 0.6356(3) 0.7434(2) 0.66058(12) 0.0464(5) Uani 1 1 d . . . . .
H009 H 0.488287 0.693668 0.655509 0.056 Uiso 1 1 calc R U . . .
C00A C 0.9879(3) 0.8643(2) 0.74464(12) 0.0448(5) Uani 1 1 d . . . . .
C00B C 1.0752(3) 0.8928(2) 0.67439(12) 0.0503(5) Uani 1 1 d . . . . .
H00B H 1.222046 0.942858 0.678353 0.060 Uiso 1 1 calc R U . . .
C00C C 0.4108(3) 0.8071(2) 0.36133(13) 0.0489(5) Uani 1 1 d . . . . .
H00C H 0.354291 0.846321 0.408955 0.059 Uiso 1 1 calc R U . . .
C00D C 0.5748(3) 0.7271(2) 0.51416(12) 0.0496(5) Uani 1 1 d . . . . .
C00E C 0.4131(3) 0.7802(2) 0.21644(13) 0.0507(5) Uani 1 1 d . . . . .
C00F C 0.9478(3) 0.8482(2) 0.60088(12) 0.0495(5) Uani 1 1 d . . . . .
H00F H 1.008451 0.867763 0.555186 0.059 Uiso 1 1 calc R U . . .
C00G C 0.8372(3) 0.6043(2) 0.43307(13) 0.0509(6) Uani 1 1 d . . . . .
H00G H 0.896934 0.585792 0.480792 0.061 Uiso 1 1 calc R U . . .
C00H C 0.3328(3) 0.8347(2) 0.29116(14) 0.0538(6) Uani 1 1 d . . . . .
H00H H 0.222189 0.891654 0.291745 0.065 Uiso 1 1 calc R U . . .
C00I C 0.9184(3) 0.5497(2) 0.36151(13) 0.0525(6) Uani 1 1 d . . . . .
H00I H 1.030342 0.494036 0.361524 0.063 Uiso 1 1 calc R U . . .
C00J C 0.6744(4) 0.7597(2) 0.80816(13) 0.0570(6) Uani 1 1 d . . . . .
H00J H 0.527970 0.708874 0.804262 0.068 Uiso 1 1 calc R U . . .
C00K C 0.6690(3) 0.6384(2) 0.14338(13) 0.0556(6) Uani 1 1 d . . . . .
C00L C 0.9157(3) 0.5218(2) 0.21396(14) 0.0582(6) Uani 1 1 d . . . . .
H00L H 1.025940 0.464497 0.212983 0.070 Uiso 1 1 calc R U . . .
C00M C 1.1147(3) 0.9107(2) 0.82237(13) 0.0585(6) Uani 1 1 d . . . . .
H00M H 1.262096 0.960462 0.827888 0.070 Uiso 1 1 calc R U . . .
C00N C 0.8382(4) 0.5503(3) 0.14547(15) 0.0635(6) Uani 1 1 d . . . . .
H00N H 0.894828 0.512224 0.097693 0.076 Uiso 1 1 calc R U . . .
C00O C 0.8026(4) 0.8074(3) 0.88173(14) 0.0689(7) Uani 1 1 d . . . . .
H00O H 0.742503 0.789261 0.927785 0.083 Uiso 1 1 calc R U . . .
C00P C 0.3334(4) 0.8073(3) 0.14299(15) 0.0673(7) Uani 1 1 d . . . . .
H00P H 0.220908 0.862302 0.141987 0.081 Uiso 1 1 calc R U . . .
C00Q C 0.5848(4) 0.6713(3) 0.07249(14) 0.0723(7) Uani 1 1 d . . . . .
H00Q H 0.641634 0.636727 0.024289 0.087 Uiso 1 1 calc R U . . .
C00R C 1.0242(4) 0.8835(3) 0.88878(14) 0.0691(7) Uani 1 1 d . . . . .
H00R H 1.109545 0.915545 0.939418 0.083 Uiso 1 1 calc R U . . .
C00S C 0.4190(5) 0.7540(3) 0.07224(16) 0.0776(8) Uani 1 1 d . . . . .
H00S H 0.364780 0.773758 0.024074 0.093 Uiso 1 1 calc R U . . .

loop_
_atom_site_aniso_label
_atom_site_aniso_U_11
_atom_site_aniso_U_22
_atom_site_aniso_U_33
_atom_site_aniso_U_23
_atom_site_aniso_U_13
_atom_site_aniso_U_12
O001 0.0404(8) 0.1450(17) 0.0639(11) 0.0380(11) 0.0095(7) 0.0215(9)
C002 0.0421(10) 0.0327(12) 0.0447(12) 0.0094(9) 0.0035(9) 0.0032(8)
C003 0.0379(10) 0.0376(12) 0.0454(13) 0.0100(9) 0.0039(9) 0.0053(8)
C004 0.0390(10) 0.0485(13) 0.0425(12) 0.0110(10) 0.0049(9) 0.0108(9)
C005 0.0401(10) 0.0456(13) 0.0429(12) 0.0121(10) 0.0027(9) 0.0086(9)
C006 0.0475(11) 0.0449(12) 0.0449(13) 0.0129(10) 0.0092(10) 0.0148(9)
C007 0.0515(11) 0.0381(12) 0.0440(13) 0.0115(10) 0.0032(10) -0.0009(9)
C008 0.0440(11) 0.0378(12) 0.0512(13) 0.0086(10) 0.0098(10) 0.0064(9)
C009 0.0388(10) 0.0523(14) 0.0490(13) 0.0131(10) 0.0095(10) 0.0098(9)
C00A 0.0459(11) 0.0413(12) 0.0456(13) 0.0067(10) 0.0027(10) 0.0121(9)
C00B 0.0383(10) 0.0530(14) 0.0562(14) 0.0112(11) 0.0060(10) 0.0050(9)
C00C 0.0456(11) 0.0498(14) 0.0541(14) 0.0147(11) 0.0064(10) 0.0150(10)
C00D 0.0406(11) 0.0616(15) 0.0503(14) 0.0206(11) 0.0084(10) 0.0106(10)
C00E 0.0537(12) 0.0428(13) 0.0535(14) 0.0175(11) -0.0041(11) 0.0029(10)
C00F 0.0428(11) 0.0589(14) 0.0503(14) 0.0181(11) 0.0145(10) 0.0107(10)
C00G 0.0479(11) 0.0541(14) 0.0528(14) 0.0161(11) 0.0003(10) 0.0151(10)
C00H 0.0480(11) 0.0480(14) 0.0693(16) 0.0201(12) 0.0019(11) 0.0155(10)
C00I 0.0485(11) 0.0487(14) 0.0640(16) 0.0147(12) 0.0061(11) 0.0191(10)
C00J 0.0627(13) 0.0601(15) 0.0527(15) 0.0187(12) 0.0173(12) 0.0144(11)
C00K 0.0690(14) 0.0459(14) 0.0445(14) 0.0104(11) 0.0052(11) -0.0044(11)
C00L 0.0588(13) 0.0513(15) 0.0635(16) 0.0085(12) 0.0160(12) 0.0133(11)
C00M 0.0602(13) 0.0550(15) 0.0547(15) 0.0053(12) -0.0054(12) 0.0143(11)
C00N 0.0733(15) 0.0533(16) 0.0581(16) 0.0020(12) 0.0242(13) 0.0074(12)
C00O 0.0950(18) 0.0714(18) 0.0480(15) 0.0215(13) 0.0178(14) 0.0252(14)
C00P 0.0746(15) 0.0604(16) 0.0643(17) 0.0241(13) -0.0131(14) 0.0063(12)
C00Q 0.1016(19) 0.0608(17) 0.0469(15) 0.0141(13) 0.0063(14) -0.0003(14)
C00R 0.0865(18) 0.0709(17) 0.0487(15) 0.0102(13) -0.0048(13) 0.0255(14)
C00S 0.102(2) 0.0731(19) 0.0505(17) 0.0250(14) -0.0146(15) -0.0011(15)

loop_
_atom_type_symbol
_atom_type_description
_atom_type_scat_dispersion_real
_atom_type_scat_dispersion_imag
_atom_type_scat_source
C C 0.0033 0.0016 'International Tables Vol C Tables 4.2.6.8 and 6.1.1.4'
H H 0.0000 0.0000 'International Tables Vol C Tables 4.2.6.8 and 6.1.1.4'
O O 0.0106 0.0060 'International Tables Vol C Tables 4.2.6.8 and 6.1.1.4'

loop_
_geom_angle_atom_site_label_1
_geom_angle_atom_site_label_2
_geom_angle_atom_site_label_3
_geom_angle
_geom_angle_site_symmetry_1
_geom_angle_site_symmetry_3
_geom_angle_publ_flag
C003 C002 C007 120.66(18) . . ?
C003 C002 C008 120.15(18) . . ?
C008 C002 C007 119.19(18) . . ?
C002 C003 C00C 117.62(18) . . ?
C005 C003 C002 118.90(17) . . ?
C005 C003 C00C 123.46(18) . . ?
C009 C004 C00D 118.14(17) . . ?
C009 C004 C00F 119.43(19) . . ?
C00F C004 C00D 122.39(17) . . ?
C003 C005 C00D 122.45(17) . . ?
C00G C005 C003 119.40(18) . . ?
C00G C005 C00D 117.98(18) . . ?
C009 C006 C00A 118.85(17) . . ?
C009 C006 C00J 122.12(18) . . ?
C00J C006 C00A 119.01(19) . . ?
C00E C007 C002 119.89(18) . . ?
C00E C007 C00K 120.1(2) . . ?
C00K C007 C002 120.0(2) . . ?
C002 C008 C00L 118.7(2) . . ?
C00I C008 C002 119.13(18) . . ?
C00I C008 C00L 122.2(2) . . ?
C004 C009 C006 121.33(17) . . ?
C004 C009 H009 119.3 . . ?
C006 C009 H009 119.3 . . ?
C00B C00A C006 118.82(18) . . ?
C00B C00A C00M 122.58(19) . . ?
C00M C00A C006 118.60(19) . . ?
C00A C00B H00B 119.5 . . ?
C00F C00B C00A 120.94(18) . . ?
C00F C00B H00B 119.5 . . ?
C003 C00C H00C 119.4 . . ?
C00H C00C C003 121.26(19) . . ?
C00H C00C H00C 119.4 . . ?
O001 C00D C004 119.13(18) . . ?
O001 C00D C005 120.94(18) . . ?
C005 C00D C004 119.90(16) . . ?
C007 C00E C00H 118.14(19) . . ?
C00P C00E C007 118.7(2) . . ?
C00P C00E C00H 123.2(2) . . ?
C004 C00F H00F 119.7 . . ?
C00B C00F C004 120.62(18) . . ?
C00B C00F H00F 119.7 . . ?
C005 C00G H00G 119.1 . . ?
C00I C00G C005 121.7(2) . . ?
C00I C00G H00G 119.1 . . ?
C00C C00H C00E 122.4(2) . . ?
C00C C00H H00H 118.8 . . ?
C00E C00H H00H 118.8 . . ?
C008 C00I H00I 119.7 . . ?
C00G C00I C008 120.68(19) . . ?
C00G C00I H00I 119.7 . . ?
C006 C00J H00J 119.9 . . ?
C00O C00J C006 120.2(2) . . ?
C00O C00J H00J 119.9 . . ?
C007 C00K C00N 118.6(2) . . ?
C00Q C00K C007 118.4(2) . . ?
C00Q C00K C00N 122.9(2) . . ?
C008 C00L H00L 119.0 . . ?
C00N C00L C008 122.0(2) . . ?
C00N C00L H00L 119.0 . . ?
C00A C00M H00M 119.5 . . ?
C00R C00M C00A 120.9(2) . . ?
C00R C00M H00M 119.5 . . ?
C00K C00N H00N 119.3 . . ?
C00L C00N C00K 121.5(2) . . ?
C00L C00N H00N 119.3 . . ?
C00J C00O H00O 119.6 . . ?
C00J C00O C00R 120.7(2) . . ?
C00R C00O H00O 119.6 . . ?
C00E C00P H00P 119.5 . . ?
C00S C00P C00E 121.0(2) . . ?
C00S C00P H00P 119.5 . . ?
C00K C00Q H00Q 119.3 . . ?
C00S C00Q C00K 121.5(2) . . ?
C00S C00Q H00Q 119.3 . . ?
C00M C00R C00O 120.5(2) . . ?
C00M C00R H00R 119.8 . . ?
C00O C00R H00R 119.8 . . ?
C00P C00S C00Q 120.3(2) . . ?
C00P C00S H00S 119.9 . . ?
C00Q C00S H00S 119.9 . . ?

loop_
_geom_bond_atom_site_label_1
_geom_bond_atom_site_label_2
_geom_bond_distance
_geom_bond_site_symmetry_2
_geom_bond_publ_flag
O001 C00D 1.219(2) . ?
C002 C003 1.419(2) . ?
C002 C007 1.426(3) . ?
C002 C008 1.424(2) . ?
C003 C005 1.412(2) . ?
C003 C00C 1.439(2) . ?
C004 C009 1.366(2) . ?
C004 C00D 1.500(3) . ?
C004 C00F 1.415(2) . ?
C005 C00D 1.491(3) . ?
C005 C00G 1.394(2) . ?
C006 C009 1.409(3) . ?
C006 C00A 1.420(3) . ?
C006 C00J 1.418(3) . ?
C007 C00E 1.418(3) . ?
C007 C00K 1.419(3) . ?
C008 C00I 1.386(3) . ?
C008 C00L 1.432(3) . ?
C009 H009 0.9300 . ?
C00A C00B 1.409(3) . ?
C00A C00M 1.417(3) . ?
C00B H00B 0.9300 . ?
C00B C00F 1.360(2) . ?
C00C H00C 0.9300 . ?
C00C C00H 1.348(3) . ?
C00E C00H 1.419(3) . ?
C00E C00P 1.400(3) . ?
C00F H00F 0.9300 . ?
C00G H00G 0.9300 . ?
C00G C00I 1.377(3) . ?
C00H H00H 0.9300 . ?
C00I H00I 0.9300 . ?
C00J H00J 0.9300 . ?
C00J C00O 1.363(3) . ?
C00K C00N 1.433(3) . ?
C00K C00Q 1.395(3) . ?
C00L H00L 0.9300 . ?
C00L C00N 1.325(3) . ?
C00M H00M 0.9300 . ?
C00M C00R 1.355(3) . ?
C00N H00N 0.9300 . ?
C00O H00O 0.9300 . ?
C00O C00R 1.403(3) . ?
C00P H00P 0.9300 . ?
C00P C00S 1.377(3) . ?
C00Q H00Q 0.9300 . ?
C00Q C00S 1.379(3) . ?
C00R H00R 0.9300 . ?
C00S H00S 0.9300 . ?

loop_
_geom_torsion_atom_site_label_1
_geom_torsion_atom_site_label_2
_geom_torsion_atom_site_label_3
_geom_torsion_atom_site_label_4
_geom_torsion
_geom_torsion_site_symmetry_1
_geom_torsion_site_symmetry_2
_geom_torsion_site_symmetry_3
_geom_torsion_site_symmetry_4
_geom_torsion_publ_flag
C002 C003 C005 C00D -174.38(17) . . . . ?
C002 C003 C005 C00G 0.8(3) . . . . ?
C002 C003 C00C C00H 1.3(3) . . . . ?
C002 C007 C00E C00H 0.5(3) . . . . ?
C002 C007 C00E C00P -179.49(17) . . . . ?
C002 C007 C00K C00N 0.8(3) . . . . ?
C002 C007 C00K C00Q -179.61(17) . . . . ?
C002 C008 C00I C00G 0.7(3) . . . . ?
C002 C008 C00L C00N 0.4(3) . . . . ?
C003 C002 C007 C00E 0.1(3) . . . . ?
C003 C002 C007 C00K 179.97(17) . . . . ?
C003 C002 C008 C00I -1.3(3) . . . . ?
C003 C002 C008 C00L 179.43(16) . . . . ?
C003 C005 C00D O001 34.3(3) . . . . ?
C003 C005 C00D C004 -147.77(18) . . . . ?
C003 C005 C00G C00I -1.5(3) . . . . ?
C003 C00C C00H C00E -0.7(3) . . . . ?
C005 C003 C00C C00H 179.74(18) . . . . ?
C005 C00G C00I C008 0.7(3) . . . . ?
C006 C00A C00B C00F 0.2(3) . . . . ?
C006 C00A C00M C00R -0.5(3) . . . . ?
C006 C00J C00O C00R -0.3(3) . . . . ?
C007 C002 C003 C005 -179.49(16) . . . . ?
C007 C002 C003 C00C -1.0(3) . . . . ?
C007 C002 C008 C00I 178.78(16) . . . . ?
C007 C002 C008 C00L -0.5(3) . . . . ?
C007 C00E C00H C00C -0.2(3) . . . . ?
C007 C00E C00P C00S -1.0(3) . . . . ?
C007 C00K C00N C00L -0.8(3) . . . . ?
C007 C00K C00Q C00S -0.8(3) . . . . ?
C008 C002 C003 C005 0.6(3) . . . . ?
C008 C002 C003 C00C 179.11(16) . . . . ?
C008 C002 C007 C00E -179.98(16) . . . . ?
C008 C002 C007 C00K -0.1(3) . . . . ?
C008 C00L C00N C00K 0.2(3) . . . . ?
C009 C004 C00D O001 25.8(3) . . . . ?
C009 C004 C00D C005 -152.16(18) . . . . ?
C009 C004 C00F C00B -0.3(3) . . . . ?
C009 C006 C00A C00B -0.6(3) . . . . ?
C009 C006 C00A C00M 178.89(17) . . . . ?
C009 C006 C00J C00O -178.44(19) . . . . ?
C00A C006 C009 C004 0.5(3) . . . . ?
C00A C006 C00J C00O 0.3(3) . . . . ?
C00A C00B C00F C004 0.2(3) . . . . ?
C00A C00M C00R C00O 0.5(3) . . . . ?
C00B C00A C00M C00R 178.9(2) . . . . ?
C00C C003 C005 C00D 7.2(3) . . . . ?
C00C C003 C005 C00G -177.66(17) . . . . ?
C00D C004 C009 C006 -177.93(17) . . . . ?
C00D C004 C00F C00B 177.46(18) . . . . ?
C00D C005 C00G C00I 173.89(18) . . . . ?
C00E C007 C00K C00N -179.40(17) . . . . ?
C00E C007 C00K C00Q 0.2(3) . . . . ?
C00E C00P C00S C00Q 0.5(4) . . . . ?
C00F C004 C009 C006 -0.1(3) . . . . ?
C00F C004 C00D O001 -152.0(2) . . . . ?
C00F C004 C00D C005 30.1(3) . . . . ?
C00G C005 C00D O001 -140.9(2) . . . . ?
C00G C005 C00D C004 37.0(3) . . . . ?
C00H C00E C00P C00S 179.0(2) . . . . ?
C00I C008 C00L C00N -178.8(2) . . . . ?
C00J C006 C009 C004 179.29(18) . . . . ?
C00J C006 C00A C00B -179.39(17) . . . . ?
C00J C006 C00A C00M 0.1(3) . . . . ?
C00J C00O C00R C00M -0.1(3) . . . . ?
C00K C007 C00E C00H -179.38(18) . . . . ?
C00K C007 C00E C00P 0.7(3) . . . . ?
C00K C00Q C00S C00P 0.5(4) . . . . ?
C00L C008 C00I C00G 179.88(18) . . . . ?
C00M C00A C00B C00F -179.22(18) . . . . ?
C00N C00K C00Q C00S 178.8(2) . . . . ?
C00P C00E C00H C00C 179.79(18) . . . . ?
C00Q C00K C00N C00L 179.6(2) . . . . ?
